data_2202282
loop_
_publ_author_name
'Li, Xiao-Fang'
'Feng, Ya-Qing'
'Gao, Bo'
'Li, Nan'

_publ_section_title
3,10-Bis(2,6-dichlorophenyl)-4,11-diphenyl-1,8-dioxa-2,9-diazadispiro[4.1.4.3]tetradeca-2,9-dien-6-one
_journal_issue 11
_journal_name_full 'Acta Crystallographica Section E'
_journal_page_first o1638
_journal_page_last o1639
_journal_paper_doi 10.1107/S1600536803020890
_journal_volume 59
_journal_year 2003
_chemical_formula_iupac 'C34 H24 Cl4 N2 O3'
_chemical_formula_moiety 'C34 H24 Cl4 N2 O3'
_chemical_formula_sum 'C34 H24 Cl4 N2 O3'
_chemical_formula_weight 650.35
_chemical_melting_point_gt 573
_chemical_name_systematic
;
3,10-Bis(2,6-dichlorophenyl)-4,11-diphenyl-1,8-dioxa-2,9-
diazadispiro[4.1.4.3]tetradeca-2,9-dien-6-one
;
_space_group_IT_number 2
_symmetry_cell_setting triclinic
_symmetry_space_group_name_Hall '-P 1'
_symmetry_space_group_name_H-M 'P -1'
_cell_angle_alpha 94.490(6)
_cell_angle_beta 96.563(6)
_cell_angle_gamma 108.739(5)
_cell_formula_units_Z 2
_cell_length_a 8.764(3)
_cell_length_b 12.872(4)
_cell_length_c 14.284(5)
_cell_measurement_reflns_used 996
_cell_measurement_temperature 293(2)
_cell_measurement_theta_max 26.29
_cell_measurement_theta_min 2.35
_cell_volume 1504.6(9)
_computing_cell_refinement SMART
_computing_data_collection 'SMART (Bruker, 1997)'
_computing_data_reduction 'SAINT (Bruker, 1997)'
_computing_molecular_graphics 'SHELXTL (Bruker, 1997)'
_computing_publication_material SHELXTL
_computing_structure_refinement 'SHELXL97 (Sheldrick, 1997)'
_computing_structure_solution 'SHELXS97 (Sheldrick, 1997)'
_diffrn_ambient_temperature 293(2)
_diffrn_measured_fraction_theta_full 0.998
_diffrn_measured_fraction_theta_max 0.998
_diffrn_measurement_device_type 'Bruker SMART CCD area-detector'
_diffrn_measurement_method '\f and \w'
_diffrn_radiation_monochromator graphite
_diffrn_radiation_source 'fine-focus sealed tube'
_diffrn_radiation_type MoK\a
_diffrn_radiation_wavelength 0.71073
_diffrn_reflns_av_R_equivalents 0.0215
_diffrn_reflns_av_sigmaI/netI 0.0341
_diffrn_reflns_limit_h_max 10
_diffrn_reflns_limit_h_min -10
_diffrn_reflns_limit_k_max 16
_diffrn_reflns_limit_k_min -16
_diffrn_reflns_limit_l_max 17
_diffrn_reflns_limit_l_min -16
_diffrn_reflns_number 12694
_diffrn_reflns_theta_full 26.45
_diffrn_reflns_theta_max 26.45
_diffrn_reflns_theta_min 1.45
_diffrn_standards_decay_% 0
_diffrn_standards_interval_count 0
_diffrn_standards_interval_time 0
_diffrn_standards_number 0
_exptl_absorpt_coefficient_mu 0.433
_exptl_absorpt_correction_T_max 0.917
_exptl_absorpt_correction_T_min 0.864
_exptl_absorpt_correction_type multi-scan
_exptl_absorpt_process_details '(SADABS; Bruker, 1997)'
_exptl_crystal_colour colorless
_exptl_crystal_density_diffrn 1.436
_exptl_crystal_density_method 'not measured'
_exptl_crystal_description block
_exptl_crystal_F_000 668
_exptl_crystal_size_max 0.28
_exptl_crystal_size_mid 0.22
_exptl_crystal_size_min 0.20
_refine_diff_density_max 0.528
_refine_diff_density_min -0.436
_refine_ls_extinction_method none
_refine_ls_goodness_of_fit_ref 1.029
_refine_ls_hydrogen_treatment constr
_refine_ls_matrix_type full
_refine_ls_number_parameters 388
_refine_ls_number_reflns 6118
_refine_ls_number_restraints 0
_refine_ls_restrained_S_all 1.029
_refine_ls_R_factor_all 0.0666
_refine_ls_R_factor_gt 0.0411
_refine_ls_shift/su_max 0.001
_refine_ls_shift/su_mean 0.000
_refine_ls_structure_factor_coef Fsqd
_refine_ls_weighting_details 'calc w = 1/[\s^2^(Fo^2^)+(0.0840P)^2^] where P = (Fo^2^+2Fc^2^)/3'
_refine_ls_weighting_scheme calc
_refine_ls_wR_factor_ref 0.1079
_reflns_number_gt 4357
_reflns_number_total 6118
_reflns_threshold_expression I>2\s(I)
_cod_data_source_file ac6063.cif
_cod_data_source_block I
_cod_depositor_comments
;
The following automatic conversions were performed:
'_symmetry_cell_setting' value 'Triclinic' changed to 'triclinic'
according to '/home/saulius/struct/CIF-dictionaries/cif_core.dic'
dictionary named 'cif_core.dic' version 2.4.1 from 2010-06-29.

Automatic conversion script
Id: cif_fix_enum 1527 2010-12-29 10:47:43Z saulius 

The following automatic conversions were performed:

'_chemical_melting_point' tag was changed to
'_chemical_melting_point_gt' since the value was specified 'more
than' ('>') a certain temperature. The value '>573' was changed to
'573' - it should be numeric and without a unit designator.

Automatic conversion script
Id: cif_fix_values 1646 2011-03-28 12:23:43Z adriana 

The following automatic conversions were performed:

'_chemical_melting_point' tag was changed to
'_chemical_melting_point_gt' since the value was specified 'more
than' ('>') a certain temperature. The value '>573' was changed to
'573' - it should be numeric and without a unit
designator.

'_symmetry_cell_setting' value 'Triclinic' changed to
'triclinic' according to
/home/saulius/struct/CIF-dictionaries/cif_core.dic dictionary named
'cif_core.dic' version 2.4.1 from 2010-06-29.

Automatic conversion script
Id: cif_fix_values 1715 2011-07-08 13:25:40Z adriana 
;
_cod_original_cell_volume 1504.5(9)
_cod_database_code 2202282
_cod_database_fobs_code 2202282

loop_
_symmetry_equiv_pos_as_xyz
'x, y, z'
'-x, -y, -z'

loop_
_atom_site_label
_atom_site_fract_x
_atom_site_fract_y
_atom_site_fract_z
_atom_site_U_iso_or_equiv
_atom_site_adp_type
_atom_site_calc_flag
_atom_site_refinement_flags
_atom_site_occupancy
_atom_site_disorder_assembly
_atom_site_disorder_group
_atom_site_type_symbol
Cl1 0.03999(7) 0.27558(6) 0.25419(5) 0.0635(2) Uani d . 1 . . Cl
Cl2 0.55465(8) 0.64892(5) 0.37205(5) 0.06084(19) Uani d . 1 . . Cl
Cl3 1.31209(9) 0.82150(7) 0.40697(6) 0.0855(3) Uani d . 1 . . Cl
Cl4 0.77817(10) 0.92213(7) 0.27271(7) 0.0904(3) Uani d . 1 . . Cl
N1 0.3035(2) 0.45549(15) 0.15312(13) 0.0411(4) Uani d . 1 . . N
N2 0.9488(2) 0.68292(14) 0.32931(12) 0.0396(4) Uani d . 1 . . N
O1 0.59813(18) 0.64957(12) 0.13462(11) 0.0441(4) Uani d . 1 . . O
O2 0.40215(16) 0.44176(12) 0.08402(9) 0.0395(3) Uani d . 1 . . O
O3 0.88276(17) 0.58594(11) 0.26504(10) 0.0404(3) Uani d . 1 . . O
C1 0.6633(2) 0.58155(16) 0.14428(13) 0.0318(4) Uani d . 1 . . C
C2 0.5642(2) 0.45652(16) 0.13270(14) 0.0332(4) Uani d . 1 . . C
C3 0.6414(3) 0.39096(17) 0.07194(15) 0.0383(5) Uani d . 1 . . C
H3A 0.5888 0.3127 0.0747 0.046 Uiso calc R 1 . . H
H3B 0.6233 0.4046 0.0064 0.046 Uiso calc R 1 . . H
C4 0.8232(3) 0.42115(17) 0.10408(16) 0.0413(5) Uani d . 1 . . C
H4A 0.8670 0.3779 0.0629 0.050 Uiso calc R 1 . . H
H4B 0.8413 0.4031 0.1681 0.050 Uiso calc R 1 . . H
C5 0.9126(3) 0.54396(17) 0.10185(16) 0.0416(5) Uani d . 1 . . C
H5A 1.0285 0.5601 0.1209 0.050 Uiso calc R 1 . . H
H5B 0.8962 0.5620 0.0376 0.050 Uiso calc R 1 . . H
C6 0.8509(2) 0.61443(16) 0.16813(14) 0.0340(4) Uani d . 1 . . C
C7 0.5294(2) 0.42083(15) 0.23164(14) 0.0319(4) Uani d . 1 . . C
H7 0.6147 0.4688 0.2815 0.038 Uiso calc R 1 . . H
C8 0.3727(2) 0.44674(16) 0.23417(15) 0.0347(4) Uani d . 1 . . C
C9 0.3014(2) 0.45820(17) 0.32189(15) 0.0385(5) Uani d . 1 . . C
C10 0.1564(3) 0.38208(19) 0.34074(17) 0.0471(6) Uani d . 1 . . C
C11 0.1020(3) 0.3907(2) 0.4275(2) 0.0591(7) Uani d . 1 . . C
H11 0.0067 0.3384 0.4390 0.071 Uiso calc R 1 . . H
C12 0.1890(4) 0.4764(3) 0.4963(2) 0.0648(8) Uani d . 1 . . C
H12 0.1538 0.4809 0.5550 0.078 Uiso calc R 1 . . H
C13 0.3279(3) 0.5559(2) 0.47931(18) 0.0588(7) Uani d . 1 . . C
H13 0.3844 0.6155 0.5251 0.071 Uiso calc R 1 . . H
C14 0.3819(3) 0.54566(19) 0.39295(16) 0.0451(5) Uani d . 1 . . C
C15 0.5063(2) 0.30010(16) 0.24106(14) 0.0344(4) Uani d . 1 . . C
C16 0.3723(3) 0.21544(18) 0.19175(18) 0.0489(6) Uani d . 1 . . C
H16 0.2924 0.2324 0.1536 0.059 Uiso calc R 1 . . H
C17 0.3572(3) 0.1059(2) 0.1991(2) 0.0635(7) Uani d . 1 . . C
H17 0.2668 0.0497 0.1662 0.076 Uiso calc R 1 . . H
C18 0.4752(4) 0.0802(2) 0.2548(2) 0.0662(8) Uani d . 1 . . C
H18 0.4647 0.0066 0.2595 0.079 Uiso calc R 1 . . H
C19 0.6082(3) 0.1627(2) 0.3033(2) 0.0608(7) Uani d . 1 . . C
H19 0.6882 0.1452 0.3410 0.073 Uiso calc R 1 . . H
C20 0.6237(3) 0.27243(18) 0.29632(16) 0.0432(5) Uani d . 1 . . C
H20 0.7146 0.3281 0.3293 0.052 Uiso calc R 1 . . H
C21 0.9317(2) 0.74177(16) 0.17737(14) 0.0365(5) Uani d . 1 . . C
H21 0.8465 0.7733 0.1584 0.044 Uiso calc R 1 . . H
C22 0.9776(2) 0.76717(16) 0.28378(15) 0.0359(5) Uani d . 1 . . C
C23 1.0512(3) 0.87850(17) 0.33915(15) 0.0408(5) Uani d . 1 . . C
C24 1.2006(3) 0.9107(2) 0.39804(18) 0.0543(6) Uani d . 1 . . C
C25 1.2671(4) 1.0143(2) 0.4501(2) 0.0723(8) Uani d . 1 . . C
H25 1.3674 1.0335 0.4886 0.087 Uiso calc R 1 . . H
C26 1.1850(4) 1.0884(2) 0.4447(2) 0.0761(9) Uani d . 1 . . C
H26 1.2301 1.1583 0.4791 0.091 Uiso calc R 1 . . H
C27 1.0369(4) 1.0597(2) 0.3889(2) 0.0682(8) Uani d . 1 . . C
H27 0.9804 1.1097 0.3858 0.082 Uiso calc R 1 . . H
C28 0.9717(3) 0.95663(19) 0.33729(17) 0.0513(6) Uani d . 1 . . C
C29 1.0699(3) 0.78736(17) 0.12068(16) 0.0459(6) Uani d . 1 . . C
C30 1.0403(4) 0.8371(2) 0.04126(19) 0.0694(8) Uani d . 1 . . C
H30 0.9381 0.8432 0.0244 0.083 Uiso calc R 1 . . H
C31 1.1635(6) 0.8782(3) -0.0137(2) 0.0978(13) Uani d . 1 . . C
H31 1.1429 0.9111 -0.0673 0.117 Uiso calc R 1 . . H
C32 1.3136(6) 0.8699(3) 0.0110(3) 0.1092(17) Uani d . 1 . . C
H32 1.3953 0.8976 -0.0256 0.131 Uiso calc R 1 . . H
C33 1.3451(4) 0.8213(3) 0.0893(3) 0.0874(12) Uani d . 1 . . C
H33 1.4477 0.8156 0.1057 0.105 Uiso calc R 1 . . H
C34 1.2228(3) 0.7802(2) 0.1445(2) 0.0605(7) Uani d . 1 . . C
H34 1.2446 0.7475 0.1979 0.073 Uiso calc R 1 . . H

loop_
_atom_site_aniso_label
_atom_site_aniso_U_11
_atom_site_aniso_U_22
_atom_site_aniso_U_33
_atom_site_aniso_U_12
_atom_site_aniso_U_13
_atom_site_aniso_U_23
Cl1 0.0438(3) 0.0618(4) 0.0779(5) 0.0058(3) 0.0125(3) 0.0125(3)
Cl2 0.0629(4) 0.0495(3) 0.0620(4) 0.0085(3) 0.0193(3) -0.0116(3)
Cl3 0.0647(5) 0.0823(5) 0.0986(6) 0.0319(4) -0.0318(4) -0.0205(4)
Cl4 0.0851(6) 0.0873(6) 0.1067(7) 0.0583(5) -0.0174(5) -0.0217(5)
N1 0.0346(9) 0.0449(10) 0.0425(11) 0.0108(8) 0.0074(8) 0.0065(8)
N2 0.0399(10) 0.0372(10) 0.0368(10) 0.0079(8) 0.0013(8) 0.0027(8)
O1 0.0421(8) 0.0374(8) 0.0519(10) 0.0144(7) 0.0018(7) 0.0022(7)
O2 0.0359(8) 0.0468(8) 0.0313(8) 0.0087(6) 0.0029(6) 0.0032(6)
O3 0.0454(8) 0.0320(7) 0.0377(8) 0.0064(6) -0.0007(6) 0.0057(6)
C1 0.0393(11) 0.0340(10) 0.0228(10) 0.0125(9) 0.0071(8) 0.0029(8)
C2 0.0326(10) 0.0336(10) 0.0301(11) 0.0076(8) 0.0028(8) 0.0016(8)
C3 0.0457(12) 0.0326(10) 0.0333(11) 0.0082(9) 0.0103(9) -0.0011(9)
C4 0.0461(12) 0.0344(11) 0.0465(13) 0.0157(9) 0.0154(10) 0.0018(9)
C5 0.0372(11) 0.0375(11) 0.0498(13) 0.0099(9) 0.0136(10) 0.0028(10)
C6 0.0355(11) 0.0312(10) 0.0333(11) 0.0082(8) 0.0055(8) 0.0051(8)
C7 0.0320(10) 0.0309(10) 0.0306(11) 0.0079(8) 0.0055(8) 0.0003(8)
C8 0.0342(11) 0.0312(10) 0.0375(12) 0.0091(8) 0.0063(9) 0.0045(8)
C9 0.0398(11) 0.0429(12) 0.0404(12) 0.0212(9) 0.0106(9) 0.0114(9)
C10 0.0433(12) 0.0537(14) 0.0538(14) 0.0237(11) 0.0141(11) 0.0197(11)
C11 0.0532(15) 0.0723(18) 0.0675(18) 0.0303(13) 0.0305(14) 0.0293(15)
C12 0.0795(19) 0.088(2) 0.0498(16) 0.0489(17) 0.0314(15) 0.0228(15)
C13 0.0702(17) 0.0704(17) 0.0469(15) 0.0355(14) 0.0190(13) 0.0053(13)
C14 0.0495(13) 0.0502(13) 0.0437(13) 0.0244(11) 0.0147(11) 0.0079(10)
C15 0.0390(11) 0.0310(10) 0.0340(11) 0.0102(8) 0.0140(9) 0.0026(8)
C16 0.0448(13) 0.0382(12) 0.0583(15) 0.0082(10) 0.0073(11) -0.0006(11)
C17 0.0585(16) 0.0354(13) 0.086(2) 0.0013(11) 0.0198(15) -0.0055(13)
C18 0.0775(19) 0.0355(13) 0.094(2) 0.0214(13) 0.0343(17) 0.0141(14)
C19 0.0712(18) 0.0519(15) 0.0734(18) 0.0338(14) 0.0195(14) 0.0204(13)
C20 0.0467(13) 0.0424(12) 0.0432(13) 0.0173(10) 0.0097(10) 0.0067(10)
C21 0.0367(11) 0.0311(10) 0.0386(12) 0.0076(8) 0.0043(9) 0.0042(9)
C22 0.0339(11) 0.0345(11) 0.0378(12) 0.0098(8) 0.0049(9) 0.0028(9)
C23 0.0443(12) 0.0362(11) 0.0376(12) 0.0077(9) 0.0084(10) 0.0012(9)
C24 0.0518(14) 0.0514(14) 0.0516(15) 0.0103(11) 0.0026(11) -0.0050(11)
C25 0.0598(17) 0.0658(18) 0.0679(19) -0.0011(14) -0.0017(14) -0.0188(15)
C26 0.094(2) 0.0420(15) 0.075(2) 0.0010(15) 0.0211(18) -0.0164(14)
C27 0.096(2) 0.0393(14) 0.0703(19) 0.0223(14) 0.0225(17) -0.0009(13)
C28 0.0617(15) 0.0432(13) 0.0485(14) 0.0176(11) 0.0083(12) 0.0015(11)
C29 0.0569(15) 0.0303(11) 0.0409(13) 0.0003(10) 0.0141(11) -0.0018(9)
C30 0.100(2) 0.0452(14) 0.0529(16) 0.0053(14) 0.0215(15) 0.0088(12)
C31 0.163(4) 0.0525(18) 0.065(2) 0.004(2) 0.055(3) 0.0096(15)
C32 0.139(4) 0.0499(19) 0.115(3) -0.019(2) 0.088(3) -0.017(2)
C33 0.069(2) 0.0599(18) 0.112(3) -0.0101(15) 0.047(2) -0.0325(19)
C34 0.0502(15) 0.0503(14) 0.0684(17) 0.0006(11) 0.0181(13) -0.0119(12)

loop_
_atom_type_symbol
_atom_type_description
_atom_type_scat_dispersion_real
_atom_type_scat_dispersion_imag
_atom_type_scat_source
C C 0.0033 0.0016 'International Tables Vol C Tables 4.2.6.8 and 6.1.1.4'
H H 0.0000 0.0000 'International Tables Vol C Tables 4.2.6.8 and 6.1.1.4'
N N 0.0061 0.0033 'International Tables Vol C Tables 4.2.6.8 and 6.1.1.4'
O O 0.0106 0.0060 'International Tables Vol C Tables 4.2.6.8 and 6.1.1.4'
Cl Cl 0.1484 0.1585 'International Tables Vol C Tables 4.2.6.8 and 6.1.1.4'

loop_
_geom_angle_atom_site_label_1
_geom_angle_atom_site_label_2
_geom_angle_atom_site_label_3
_geom_angle
C8 N1 O2 108.37(16)
C22 N2 O3 109.60(16)
N1 O2 C2 108.38(14)
N2 O3 C6 109.74(13)
O1 C1 C2 121.59(18)
O1 C1 C6 121.55(17)
C2 C1 C6 116.86(16)
O2 C2 C3 108.09(15)
O2 C2 C1 107.59(15)
C3 C2 C1 110.78(16)
O2 C2 C7 102.50(15)
C3 C2 C7 117.94(17)
C1 C2 C7 109.21(15)
C4 C3 C2 112.36(16)
C4 C3 H3A 109.1
C2 C3 H3A 109.1
C4 C3 H3B 109.1
C2 C3 H3B 109.1
H3A C3 H3B 107.9
C3 C4 C5 111.49(18)
C3 C4 H4A 109.3
C5 C4 H4A 109.3
C3 C4 H4B 109.3
C5 C4 H4B 109.3
H4A C4 H4B 108.0
C6 C5 C4 110.82(17)
C6 C5 H5A 109.5
C4 C5 H5A 109.5
C6 C5 H5B 109.5
C4 C5 H5B 109.5
H5A C5 H5B 108.1
O3 C6 C5 107.23(16)
O3 C6 C1 105.82(15)
C5 C6 C1 109.88(16)
O3 C6 C21 104.51(15)
C5 C6 C21 118.04(17)
C1 C6 C21 110.48(16)
C8 C7 C15 112.34(16)
C8 C7 C2 98.16(15)
C15 C7 C2 115.01(16)
C8 C7 H7 110.3
C15 C7 H7 110.3
C2 C7 H7 110.3
N1 C8 C9 121.88(19)
N1 C8 C7 114.25(18)
C9 C8 C7 123.85(18)
C14 C9 C10 116.3(2)
C14 C9 C8 120.23(19)
C10 C9 C8 123.5(2)
C11 C10 C9 121.4(2)
C11 C10 Cl1 118.6(2)
C9 C10 Cl1 119.96(18)
C12 C11 C10 119.9(2)
C12 C11 H11 120.1
C10 C11 H11 120.1
C11 C12 C13 120.7(2)
C11 C12 H12 119.7
C13 C12 H12 119.7
C12 C13 C14 118.8(3)
C12 C13 H13 120.6
C14 C13 H13 120.6
C13 C14 C9 122.8(2)
C13 C14 Cl2 117.9(2)
C9 C14 Cl2 119.20(17)
C20 C15 C16 118.5(2)
C20 C15 C7 119.88(18)
C16 C15 C7 121.59(19)
C17 C16 C15 120.4(2)
C17 C16 H16 119.8
C15 C16 H16 119.8
C18 C17 C16 120.2(2)
C18 C17 H17 119.9
C16 C17 H17 119.9
C19 C18 C17 120.1(2)
C19 C18 H18 120.0
C17 C18 H18 120.0
C18 C19 C20 119.9(3)
C18 C19 H19 120.0
C20 C19 H19 120.0
C15 C20 C19 121.0(2)
C15 C20 H20 119.5
C19 C20 H20 119.5
C22 C21 C29 115.22(17)
C22 C21 C6 100.04(16)
C29 C21 C6 117.46(17)
C22 C21 H21 107.8
C29 C21 H21 107.8
C6 C21 H21 107.8
N2 C22 C23 118.03(19)
N2 C22 C21 115.33(18)
C23 C22 C21 126.64(18)
C24 C23 C28 115.7(2)
C24 C23 C22 122.6(2)
C28 C23 C22 121.7(2)
C25 C24 C23 122.1(3)
C25 C24 Cl3 117.5(2)
C23 C24 Cl3 120.41(18)
C26 C25 C24 119.9(3)
C26 C25 H25 120.1
C24 C25 H25 120.1
C27 C26 C25 120.1(3)
C27 C26 H26 120.0
C25 C26 H26 120.0
C26 C27 C28 119.7(3)
C26 C27 H27 120.1
C28 C27 H27 120.1
C27 C28 C23 122.6(2)
C27 C28 Cl4 117.6(2)
C23 C28 Cl4 119.70(18)
C34 C29 C30 118.7(2)
C34 C29 C21 122.7(2)
C30 C29 C21 118.6(2)
C29 C30 C31 120.3(3)
C29 C30 H30 119.9
C31 C30 H30 119.9
C32 C31 C30 120.0(4)
C32 C31 H31 120.0
C30 C31 H31 120.0
C31 C32 C33 120.6(3)
C31 C32 H32 119.7
C33 C32 H32 119.7
C32 C33 C34 119.7(4)
C32 C33 H33 120.1
C34 C33 H33 120.1
C29 C34 C33 120.8(3)
C29 C34 H34 119.6
C33 C34 H34 119.6

loop_
_geom_bond_atom_site_label_1
_geom_bond_atom_site_label_2
_geom_bond_site_symmetry_2
_geom_bond_distance
_geom_bond_publ_flag
Cl1 C10 . 1.731(3) ?
Cl2 C14 . 1.738(2) ?
Cl3 C24 . 1.733(3) ?
Cl4 C28 . 1.738(3) ?
N1 C8 . 1.275(3) ?
N1 O2 . 1.421(2) ?
N2 C22 . 1.279(3) ?
N2 O3 . 1.404(2) ?
O1 C1 . 1.198(2) ?
O2 C2 . 1.455(2) ?
O3 C6 . 1.478(2) ?
C1 C2 . 1.549(3) ?
C1 C6 . 1.549(3) ?
C2 C3 . 1.519(3) ?
C2 C7 . 1.553(3) ?
C3 C4 . 1.519(3) ?
C3 H3A . 0.9700 ?
C3 H3B . 0.9700 ?
C4 C5 . 1.527(3) ?
C4 H4A . 0.9700 ?
C4 H4B . 0.9700 ?
C5 C6 . 1.520(3) ?
C5 H5A . 0.9700 ?
C5 H5B . 0.9700 ?
C6 C21 . 1.551(3) ?
C7 C8 . 1.517(3) ?
C7 C15 . 1.520(3) ?
C7 H7 . 0.9800 ?
C8 C9 . 1.481(3) ?
C9 C14 . 1.394(3) ?
C9 C10 . 1.402(3) ?
C10 C11 . 1.386(3) ?
C11 C12 . 1.373(4) ?
C11 H11 . 0.9300 ?
C12 C13 . 1.376(4) ?
C12 H12 . 0.9300 ?
C13 C14 . 1.382(3) ?
C13 H13 . 0.9300 ?
C15 C20 . 1.379(3) ?
C15 C16 . 1.390(3) ?
C16 C17 . 1.386(3) ?
C16 H16 . 0.9300 ?
C17 C18 . 1.373(4) ?
C17 H17 . 0.9300 ?
C18 C19 . 1.368(4) ?
C18 H18 . 0.9300 ?
C19 C20 . 1.388(3) ?
C19 H19 . 0.9300 ?
C20 H20 . 0.9300 ?
C21 C22 . 1.509(3) ?
C21 C29 . 1.519(3) ?
C21 H21 . 0.9800 ?
C22 C23 . 1.486(3) ?
C23 C24 . 1.393(3) ?
C23 C28 . 1.395(3) ?
C24 C25 . 1.384(4) ?
C25 C26 . 1.369(4) ?
C25 H25 . 0.9300 ?
C26 C27 . 1.366(4) ?
C26 H26 . 0.9300 ?
C27 C28 . 1.376(3) ?
C27 H27 . 0.9300 ?
C29 C34 . 1.378(4) ?
C29 C30 . 1.385(4) ?
C30 C31 . 1.398(4) ?
C30 H30 . 0.9300 ?
C31 C32 . 1.363(6) ?
C31 H31 . 0.9300 ?
C32 C33 . 1.366(6) ?
C32 H32 . 0.9300 ?
C33 C34 . 1.395(4) ?
C33 H33 . 0.9300 ?
C34 H34 . 0.9300 ?

loop_
_geom_torsion_atom_site_label_1
_geom_torsion_atom_site_label_2
_geom_torsion_atom_site_label_3
_geom_torsion_atom_site_label_4
_geom_torsion
C8 N1 O2 C2 -17.1(2)
C22 N2 O3 C6 -6.7(2)
N1 O2 C2 C3 153.09(15)
N1 O2 C2 C1 -87.24(17)
N1 O2 C2 C7 27.83(18)
O1 C1 C2 O2 16.1(2)
C6 C1 C2 O2 -163.39(15)
O1 C1 C2 C3 134.1(2)
C6 C1 C2 C3 -45.4(2)
O1 C1 C2 C7 -94.4(2)
C6 C1 C2 C7 86.1(2)
O2 C2 C3 C4 166.75(16)
C1 C2 C3 C4 49.1(2)
C7 C2 C3 C4 -77.7(2)
C2 C3 C4 C5 -58.4(2)
C3 C4 C5 C6 60.9(2)
N2 O3 C6 C5 135.12(16)
N2 O3 C6 C1 -107.62(16)
N2 O3 C6 C21 9.06(19)
C4 C5 C6 O3 60.7(2)
C4 C5 C6 C1 -53.9(2)
C4 C5 C6 C21 178.21(18)
O1 C1 C6 O3 113.08(19)
C2 C1 C6 O3 -67.4(2)
O1 C1 C6 C5 -131.5(2)
C2 C1 C6 C5 48.1(2)
O1 C1 C6 C21 0.5(3)
C2 C1 C6 C21 -179.98(16)
O2 C2 C7 C8 -26.24(17)
C3 C2 C7 C8 -144.77(17)
C1 C2 C7 C8 87.65(17)
O2 C2 C7 C15 93.13(18)
C3 C2 C7 C15 -25.4(2)
C1 C2 C7 C15 -152.97(17)
O2 N1 C8 C9 179.35(17)
O2 N1 C8 C7 -2.2(2)
C15 C7 C8 N1 -102.8(2)
C2 C7 C8 N1 18.6(2)
C15 C7 C8 C9 75.6(2)
C2 C7 C8 C9 -163.01(18)
N1 C8 C9 C14 -115.1(2)
C7 C8 C9 C14 66.6(3)
N1 C8 C9 C10 67.6(3)
C7 C8 C9 C10 -110.7(2)
C14 C9 C10 C11 -3.4(3)
C8 C9 C10 C11 174.0(2)
C14 C9 C10 Cl1 175.72(16)
C8 C9 C10 Cl1 -6.9(3)
C9 C10 C11 C12 1.3(4)
Cl1 C10 C11 C12 -177.82(19)
C10 C11 C12 C13 1.7(4)
C11 C12 C13 C14 -2.5(4)
C12 C13 C14 C9 0.2(4)
C12 C13 C14 Cl2 178.43(19)
C10 C9 C14 C13 2.7(3)
C8 C9 C14 C13 -174.8(2)
C10 C9 C14 Cl2 -175.55(16)
C8 C9 C14 Cl2 6.9(3)
C8 C7 C15 C20 -139.40(19)
C2 C7 C15 C20 109.4(2)
C8 C7 C15 C16 43.5(3)
C2 C7 C15 C16 -67.6(3)
C20 C15 C16 C17 0.6(3)
C7 C15 C16 C17 177.7(2)
C15 C16 C17 C18 -0.4(4)
C16 C17 C18 C19 0.1(4)
C17 C18 C19 C20 0.0(4)
C16 C15 C20 C19 -0.5(3)
C7 C15 C20 C19 -177.7(2)
C18 C19 C20 C15 0.2(4)
O3 C6 C21 C22 -7.59(19)
C5 C6 C21 C22 -126.58(19)
C1 C6 C21 C22 105.82(17)
O3 C6 C21 C29 117.83(19)
C5 C6 C21 C29 -1.2(3)
C1 C6 C21 C29 -128.76(19)
O3 N2 C22 C23 -178.88(16)
O3 N2 C22 C21 1.2(2)
C29 C21 C22 N2 -122.6(2)
C6 C21 C22 N2 4.3(2)
C29 C21 C22 C23 57.5(3)
C6 C21 C22 C23 -175.59(19)
N2 C22 C23 C24 58.8(3)
C21 C22 C23 C24 -121.3(2)
N2 C22 C23 C28 -119.3(2)
C21 C22 C23 C28 60.6(3)
C28 C23 C24 C25 -1.1(4)
C22 C23 C24 C25 -179.3(2)
C28 C23 C24 Cl3 179.98(18)
C22 C23 C24 Cl3 1.8(3)
C23 C24 C25 C26 0.2(4)
Cl3 C24 C25 C26 179.2(2)
C24 C25 C26 C27 0.7(5)
C25 C26 C27 C28 -0.8(5)
C26 C27 C28 C23 -0.1(4)
C26 C27 C28 Cl4 176.6(2)
C24 C23 C28 C27 1.0(4)
C22 C23 C28 C27 179.2(2)
C24 C23 C28 Cl4 -175.61(18)
C22 C23 C28 Cl4 2.6(3)
C22 C21 C29 C34 44.5(3)
C6 C21 C29 C34 -73.0(3)
C22 C21 C29 C30 -136.2(2)
C6 C21 C29 C30 106.2(2)
C34 C29 C30 C31 0.5(4)
C21 C29 C30 C31 -178.8(2)
C29 C30 C31 C32 -0.4(5)
C30 C31 C32 C33 0.3(5)
C31 C32 C33 C34 -0.3(5)
C30 C29 C34 C33 -0.5(3)
C21 C29 C34 C33 178.8(2)
C32 C33 C34 C29 0.4(4)
